data_4066861
loop_
_publ_author_name
'Fischer, Paul J.'
'Neary, Michelle C.'
'Heerboth, Aaron P.'
'Sullivan, Kevin P.'

_publ_section_title
;
 Allylnickel(II) and Allylpalladium(II) Derivatives of
 [(2-(Diphenylphosphino)ethyl)cyclopentadienyl]tricarbonylmetalates:
 Reactions with Free Radicals
;
_journal_issue 20
_journal_name_full Organometallics
_journal_page_first 4562
_journal_paper_doi 10.1021/om1006825
_journal_volume 29
_journal_year 2010
_chemical_formula_moiety 'C26 H25 Ni O3 P W'
_chemical_formula_sum 'C26 H25 Ni O3 P W'
_chemical_formula_weight 658.99
_chemical_name_common 08027
_chemical_name_systematic
; 
 ? 
;
_space_group_IT_number 14
_symmetry_cell_setting monoclinic
_symmetry_space_group_name_Hall '-P 2ybc'
_symmetry_space_group_name_H-M 'P 1 21/c 1'
_atom_sites_solution_hydrogens geom
_atom_sites_solution_primary direct
_atom_sites_solution_secondary difmap
_audit_creation_method SHELXL-97
_cell_angle_alpha 90.00
_cell_angle_beta 97.758(2)
_cell_angle_gamma 90.00
_cell_formula_units_Z 4
_cell_length_a 8.2117(8)
_cell_length_b 16.7981(17)
_cell_length_c 16.9721(17)
_cell_measurement_reflns_used 3400
_cell_measurement_temperature 173(2)
_cell_measurement_theta_max 27.46
_cell_measurement_theta_min 2.42
_cell_volume 2319.7(4)
_computing_cell_refinement 'SAINT, Bruker'
_computing_data_collection 'SMART, Bruker'
_computing_data_reduction 'SAINT, Bruker'
_computing_molecular_graphics 'SHELXTL, Bruker'
_computing_publication_material 'Bruker SHELXTL'
_computing_structure_refinement 'SHELXL-97 (Sheldrick, 1997)'
_computing_structure_solution 'SHELXS-97 (Sheldrick, 1990)'
_diffrn_ambient_temperature 173(2)
_diffrn_measured_fraction_theta_full 0.994
_diffrn_measured_fraction_theta_max 0.994
_diffrn_measurement_device_type 'Siemens SMART Platform CCD'
_diffrn_measurement_method 'area detector, omega scans per phi'
_diffrn_radiation_monochromator graphite
_diffrn_radiation_source 'normal-focus sealed tube'
_diffrn_radiation_type MoK\a
_diffrn_radiation_wavelength 0.71073
_diffrn_reflns_av_R_equivalents 0.0311
_diffrn_reflns_av_sigmaI/netI 0.0227
_diffrn_reflns_limit_h_max 10
_diffrn_reflns_limit_h_min -10
_diffrn_reflns_limit_k_max 21
_diffrn_reflns_limit_k_min -21
_diffrn_reflns_limit_l_max 21
_diffrn_reflns_limit_l_min -21
_diffrn_reflns_number 26466
_diffrn_reflns_theta_full 27.48
_diffrn_reflns_theta_max 27.48
_diffrn_reflns_theta_min 1.71
_exptl_absorpt_coefficient_mu 5.861
_exptl_absorpt_correction_T_max 0.2723
_exptl_absorpt_correction_T_min 0.1576
_exptl_absorpt_correction_type multi-scan
_exptl_absorpt_process_details 'SADABS, R. Blessing, 1995'
_exptl_crystal_colour red
_exptl_crystal_density_diffrn 1.887
_exptl_crystal_density_method 'not measured'
_exptl_crystal_description block
_exptl_crystal_F_000 1288
_exptl_crystal_size_max 0.50
_exptl_crystal_size_mid 0.50
_exptl_crystal_size_min 0.30
_refine_diff_density_max 1.222
_refine_diff_density_min -0.825
_refine_diff_density_rms 0.085
_refine_ls_extinction_method none
_refine_ls_goodness_of_fit_ref 1.004
_refine_ls_hydrogen_treatment constr
_refine_ls_matrix_type full
_refine_ls_number_parameters 310
_refine_ls_number_reflns 5290
_refine_ls_number_restraints 10
_refine_ls_restrained_S_all 1.004
_refine_ls_R_factor_all 0.0277
_refine_ls_R_factor_gt 0.0216
_refine_ls_shift/su_max 0.001
_refine_ls_shift/su_mean 0.000
_refine_ls_structure_factor_coef Fsqd
_refine_ls_weighting_details 'calc w=1/[\s^2^(Fo^2^)+(0.0251P)^2^+2.4235P] where P=(Fo^2^+2Fc^2^)/3'
_refine_ls_weighting_scheme calc
_refine_ls_wR_factor_gt 0.0492
_refine_ls_wR_factor_ref 0.0510
_reflns_number_gt 4676
_reflns_number_total 5290
_reflns_threshold_expression >2sigma(I)
_cod_data_source_file om1006825_si_003.cif
_cod_data_source_block 6
_cod_depositor_comments
;
The following automatic conversions were performed:

'_symmetry_cell_setting' value 'Monoclinic' changed to 'monoclinic'
according to /home/saulius/struct/CIF-dictionaries/cif_core.dic
dictionary named 'cif_core.dic' version 2.4.1 from 2010-06-29.

Automatic conversion script
Id: cif_fix_values 1715 2011-07-08 13:25:40Z adriana 
;
_cod_original_sg_symbol_H-M P2(1)/c
_cod_database_code 4066861

loop_
_symmetry_equiv_pos_as_xyz
'x, y, z'
'-x, y+1/2, -z+1/2'
'-x, -y, -z'
'x, -y-1/2, z-1/2'

loop_
_atom_site_label
_atom_site_type_symbol
_atom_site_fract_x
_atom_site_fract_y
_atom_site_fract_z
_atom_site_U_iso_or_equiv
_atom_site_adp_type
_atom_site_occupancy
_atom_site_symmetry_multiplicity
_atom_site_calc_flag
_atom_site_refinement_flags
_atom_site_disorder_assembly
_atom_site_disorder_group
W1 W 0.192779(14) 0.150817(7) 0.124285(6) 0.02464(4) Uani 1 1 d . A .
Ni1 Ni 0.37715(5) 0.28572(2) 0.11238(2) 0.03012(9) Uani 1 1 d D . .
P1 P 0.31717(10) 0.34988(5) 0.21690(5) 0.02887(16) Uani 1 1 d . A .
O1 O 0.0645(4) 0.29076(17) 0.01180(16) 0.0594(8) Uani 1 1 d . . .
O2 O 0.5716(3) 0.13231(18) 0.13256(17) 0.0559(7) Uani 1 1 d . . .
O3 O 0.1654(3) 0.06090(15) -0.03684(13) 0.0421(6) Uani 1 1 d . A .
C1 C 0.1253(4) 0.2409(2) 0.05491(18) 0.0377(7) Uani 1 1 d . A .
C2 C 0.4304(4) 0.1449(2) 0.12594(19) 0.0356(7) Uani 1 1 d . A .
C3 C 0.1785(4) 0.09496(18) 0.02347(18) 0.0293(6) Uani 1 1 d . . .
C4 C 0.1239(4) 0.16992(19) 0.25527(17) 0.0290(6) Uani 1 1 d . . .
C5 C 0.2085(4) 0.0966(2) 0.25316(19) 0.0371(7) Uani 1 1 d . A .
H5A H 0.3122 0.0821 0.2880 0.044 Uiso 1 1 calc R . .
C6 C 0.1138(5) 0.0446(2) 0.1996(2) 0.0456(9) Uani 1 1 d . . .
H6A H 0.1380 -0.0129 0.1912 0.055 Uiso 1 1 calc R A .
C7 C -0.0299(4) 0.0849(2) 0.1678(2) 0.0442(9) Uani 1 1 d . A .
H7A H -0.1254 0.0611 0.1329 0.053 Uiso 1 1 calc R . .
C8 C -0.0245(4) 0.1620(2) 0.20169(18) 0.0333(7) Uani 1 1 d . A .
H8A H -0.1149 0.2023 0.1936 0.040 Uiso 1 1 calc R . .
C9 C 0.1735(4) 0.2383(2) 0.30948(18) 0.0342(7) Uani 1 1 d . A .
H9A H 0.2912 0.2323 0.3307 0.041 Uiso 1 1 calc R . .
H9B H 0.1102 0.2356 0.3551 0.041 Uiso 1 1 calc R . .
C10 C 0.1481(4) 0.3207(2) 0.27137(18) 0.0339(7) Uani 1 1 d . . .
H10A H 0.1378 0.3606 0.3134 0.041 Uiso 1 1 calc R A .
H10B H 0.0441 0.3208 0.2343 0.041 Uiso 1 1 calc R . .
C11 C 0.2540(4) 0.4504(2) 0.18555(17) 0.0341(7) Uani 1 1 d . . .
C12 C 0.1069(5) 0.4592(3) 0.1348(2) 0.0491(9) Uani 1 1 d . A .
H12A H 0.0365 0.4147 0.1228 0.059 Uiso 1 1 calc R . .
C13 C 0.0633(5) 0.5340(3) 0.1017(2) 0.0602(12) Uani 1 1 d . . .
H13A H -0.0371 0.5400 0.0672 0.072 Uiso 1 1 calc R A .
C14 C 0.1648(6) 0.5987(3) 0.1188(2) 0.0588(12) Uani 1 1 d . A .
H14A H 0.1350 0.6490 0.0957 0.071 Uiso 1 1 calc R . .
C15 C 0.3083(5) 0.5904(2) 0.1689(2) 0.0490(9) Uani 1 1 d . . .
H15A H 0.3779 0.6351 0.1810 0.059 Uiso 1 1 calc R A .
C16 C 0.3527(4) 0.5170(2) 0.20220(19) 0.0384(7) Uani 1 1 d . A .
H16A H 0.4528 0.5121 0.2372 0.046 Uiso 1 1 calc R . .
C17 C 0.4854(4) 0.36192(17) 0.29742(18) 0.0275(6) Uani 1 1 d . . .
C18 C 0.4743(4) 0.41327(18) 0.36130(17) 0.0301(6) Uani 1 1 d . A .
H18A H 0.3783 0.4446 0.3624 0.036 Uiso 1 1 calc R . .
C19 C 0.6019(4) 0.4187(2) 0.42264(19) 0.0387(8) Uani 1 1 d . . .
H19A H 0.5934 0.4541 0.4656 0.046 Uiso 1 1 calc R A .
C20 C 0.7415(4) 0.3735(2) 0.4224(2) 0.0468(9) Uani 1 1 d . A .
H20A H 0.8296 0.3781 0.4646 0.056 Uiso 1 1 calc R . .
C21 C 0.7526(4) 0.3221(2) 0.3611(3) 0.0501(10) Uani 1 1 d . . .
H21A H 0.8481 0.2901 0.3615 0.060 Uiso 1 1 calc R A .
C22 C 0.6260(4) 0.3159(2) 0.2983(2) 0.0407(8) Uani 1 1 d . A .
H22A H 0.6357 0.2802 0.2558 0.049 Uiso 1 1 calc R . .
C23 C 0.5756(7) 0.3606(3) 0.1062(3) 0.0359(10) Uani 0.614(4) 1 d PD A 1
H23A H 0.5671 0.4153 0.1268 0.043 Uiso 0.614(4) 1 calc PR A 1
H23B H 0.6865 0.3369 0.1186 0.043 Uiso 0.614(4) 1 calc PR A 1
C24 C 0.4891(7) 0.3442(3) 0.0310(3) 0.0316(14) Uani 0.614(4) 1 d PD A 1
C25 C 0.4830(9) 0.2639(4) 0.0085(5) 0.0350(18) Uani 0.614(4) 1 d PD A 1
H25A H 0.5884 0.2345 0.0146 0.042 Uiso 0.614(4) 1 calc PR A 1
H25B H 0.4074 0.2497 -0.0399 0.042 Uiso 0.614(4) 1 calc PR A 1
C26 C 0.3885(7) 0.4064(3) -0.0181(3) 0.0422(14) Uani 0.614(4) 1 d PD A 1
H26A H 0.4587 0.4352 -0.0508 0.063 Uiso 0.614(4) 1 calc PR A 1
H26B H 0.3427 0.4439 0.0173 0.063 Uiso 0.614(4) 1 calc PR A 1
H26C H 0.2988 0.3805 -0.0527 0.063 Uiso 0.614(4) 1 calc PR A 1
C23' C 0.4711(10) 0.3905(4) 0.0760(5) 0.0359(10) Uani 0.386(4) 1 d PD A 2
H23C H 0.3957 0.4243 0.0398 0.043 Uiso 0.386(4) 1 calc PR A 2
H23D H 0.5437 0.4209 0.1166 0.043 Uiso 0.386(4) 1 calc PR A 2
C24' C 0.5410(9) 0.3251(5) 0.0419(6) 0.0316(14) Uani 0.386(4) 1 d PD A 2
C25' C 0.4287(13) 0.2736(7) -0.0016(8) 0.0350(18) Uani 0.386(4) 1 d PD A 2
H25C H 0.4714 0.2212 -0.0161 0.042 Uiso 0.386(4) 1 calc PR A 2
H25D H 0.3498 0.2978 -0.0441 0.042 Uiso 0.386(4) 1 calc PR A 2
C26' C 0.7183(9) 0.3014(5) 0.0660(5) 0.042(2) Uani 0.386(4) 1 d PD A 2
H26D H 0.7303 0.2440 0.0583 0.063 Uiso 0.386(4) 1 calc PR A 2
H26E H 0.7513 0.3147 0.1221 0.063 Uiso 0.386(4) 1 calc PR A 2
H26F H 0.7882 0.3303 0.0332 0.063 Uiso 0.386(4) 1 calc PR A 2

loop_
_atom_site_aniso_label
_atom_site_aniso_U_11
_atom_site_aniso_U_22
_atom_site_aniso_U_33
_atom_site_aniso_U_23
_atom_site_aniso_U_13
_atom_site_aniso_U_12
W1 0.02747(7) 0.02710(7) 0.01910(6) -0.00165(4) 0.00223(4) -0.00126(5)
Ni1 0.0406(2) 0.0305(2) 0.02115(18) -0.00669(15) 0.01093(16) -0.00678(17)
P1 0.0339(4) 0.0318(4) 0.0219(4) -0.0071(3) 0.0073(3) -0.0046(3)
O1 0.0718(19) 0.0512(16) 0.0471(16) 0.0139(13) -0.0220(14) 0.0035(14)
O2 0.0283(13) 0.080(2) 0.0584(17) 0.0170(15) 0.0020(12) 0.0012(13)
O3 0.0486(14) 0.0496(15) 0.0278(12) -0.0144(11) 0.0038(10) -0.0065(11)
C1 0.0468(19) 0.0398(19) 0.0238(15) -0.0005(14) -0.0052(14) 0.0013(15)
C2 0.0359(17) 0.0453(19) 0.0247(15) 0.0042(13) 0.0007(13) -0.0048(14)
C3 0.0287(15) 0.0304(15) 0.0283(15) 0.0003(12) 0.0025(12) -0.0019(12)
C4 0.0273(14) 0.0414(17) 0.0196(14) 0.0015(12) 0.0075(11) -0.0007(13)
C5 0.0410(18) 0.0430(19) 0.0292(16) 0.0121(14) 0.0119(14) 0.0107(15)
C6 0.072(3) 0.0307(17) 0.0401(19) 0.0019(15) 0.0285(18) -0.0077(17)
C7 0.044(2) 0.050(2) 0.0406(19) -0.0102(16) 0.0142(16) -0.0195(17)
C8 0.0253(15) 0.0458(19) 0.0292(16) -0.0065(13) 0.0047(12) -0.0048(13)
C9 0.0312(16) 0.050(2) 0.0215(15) -0.0042(13) 0.0058(12) -0.0073(14)
C10 0.0319(16) 0.0423(18) 0.0290(16) -0.0127(14) 0.0092(13) -0.0075(14)
C11 0.0416(18) 0.0404(18) 0.0194(14) -0.0026(13) 0.0008(12) 0.0043(14)
C12 0.046(2) 0.066(3) 0.0329(18) -0.0106(17) -0.0057(15) 0.0075(19)
C13 0.059(3) 0.085(3) 0.0319(19) -0.010(2) -0.0109(17) 0.034(2)
C14 0.079(3) 0.058(3) 0.037(2) 0.0054(18) 0.003(2) 0.031(2)
C15 0.066(3) 0.041(2) 0.041(2) 0.0083(16) 0.0076(18) 0.0099(18)
C16 0.0476(19) 0.0382(18) 0.0281(16) 0.0038(14) 0.0009(14) 0.0041(15)
C17 0.0305(15) 0.0240(15) 0.0288(15) 0.0008(11) 0.0071(12) -0.0007(11)
C18 0.0343(16) 0.0297(15) 0.0261(15) 0.0005(12) 0.0032(12) -0.0008(13)
C19 0.0465(19) 0.0429(19) 0.0255(16) 0.0030(14) 0.0002(14) -0.0115(15)
C20 0.0329(18) 0.056(2) 0.048(2) 0.0198(18) -0.0080(16) -0.0125(16)
C21 0.0281(17) 0.049(2) 0.074(3) 0.016(2) 0.0078(17) 0.0044(16)
C22 0.0364(18) 0.0354(18) 0.054(2) -0.0010(16) 0.0186(16) 0.0015(15)
C23 0.037(3) 0.037(3) 0.036(3) -0.0025(19) 0.015(2) -0.0059(19)
C24 0.032(4) 0.037(3) 0.028(2) 0.004(2) 0.016(3) 0.003(3)
C25 0.043(5) 0.037(3) 0.027(3) -0.001(2) 0.015(3) 0.005(3)
C26 0.057(4) 0.038(3) 0.033(3) 0.007(2) 0.014(3) 0.001(3)
C23' 0.037(3) 0.037(3) 0.036(3) -0.0025(19) 0.015(2) -0.0059(19)
C24' 0.032(4) 0.037(3) 0.028(2) 0.004(2) 0.016(3) 0.003(3)
C25' 0.043(5) 0.037(3) 0.027(3) -0.001(2) 0.015(3) 0.005(3)
C26' 0.046(5) 0.050(6) 0.033(5) -0.005(4) 0.018(4) -0.006(4)

loop_
_atom_type_symbol
_atom_type_description
_atom_type_scat_dispersion_real
_atom_type_scat_dispersion_imag
_atom_type_scat_source
C C 0.0033 0.0016 'International Tables Vol C Tables 4.2.6.8 and 6.1.1.4'
H H 0.0000 0.0000 'International Tables Vol C Tables 4.2.6.8 and 6.1.1.4'
O O 0.0106 0.0060 'International Tables Vol C Tables 4.2.6.8 and 6.1.1.4'
P P 0.1023 0.0942 'International Tables Vol C Tables 4.2.6.8 and 6.1.1.4'
Ni Ni 0.3393 1.1124 'International Tables Vol C Tables 4.2.6.8 and 6.1.1.4'
W W -0.8490 6.8722 'International Tables Vol C Tables 4.2.6.8 and 6.1.1.4'

loop_
_geom_angle_atom_site_label_1
_geom_angle_atom_site_label_2
_geom_angle_atom_site_label_3
_geom_angle
C3 W1 C2 85.94(13)
C3 W1 C1 82.22(13)
C2 W1 C1 104.50(14)
C3 W1 C6 97.16(12)
C2 W1 C6 107.70(14)
C1 W1 C6 147.67(15)
C3 W1 C7 95.33(12)
C2 W1 C7 142.57(14)
C1 W1 C7 112.75(15)
C6 W1 C7 34.93(13)
C3 W1 C5 128.36(13)
C2 W1 C5 92.16(12)
C1 W1 C5 146.63(13)
C6 W1 C5 35.11(12)
C7 W1 C5 58.10(13)
C3 W1 C8 124.66(11)
C2 W1 C8 145.65(12)
C1 W1 C8 95.70(13)
C6 W1 C8 58.04(12)
C7 W1 C8 35.03(12)
C5 W1 C8 57.67(11)
C3 W1 C4 153.09(12)
C2 W1 C4 110.83(12)
C1 W1 C4 111.94(13)
C6 W1 C4 58.37(12)
C7 W1 C4 58.43(11)
C5 W1 C4 34.73(11)
C8 W1 C4 34.90(10)
C3 W1 Ni1 107.59(9)
C2 W1 Ni1 58.87(10)
C1 W1 Ni1 55.28(10)
C6 W1 Ni1 150.02(10)
C7 W1 Ni1 151.02(9)
C5 W1 Ni1 115.16(9)
C8 W1 Ni1 116.11(8)
C4 W1 Ni1 99.19(8)
C24 Ni1 C24' 15.5(3)
C24 Ni1 C25' 39.5(4)
C24' Ni1 C25' 40.2(2)
C24 Ni1 C23' 31.8(3)
C24' Ni1 C23' 40.2(2)
C25' Ni1 C23' 70.5(3)
C24 Ni1 C23 40.08(18)
C24' Ni1 C23 35.3(3)
C25' Ni1 C23 75.4(3)
C23' Ni1 C23 29.9(3)
C24 Ni1 C25 39.7(2)
C24' Ni1 C25 34.8(3)
C25' Ni1 C25 13.3(4)
C23' Ni1 C25 71.4(3)
C23 Ni1 C25 69.2(2)
C24 Ni1 P1 119.27(15)
C24' Ni1 P1 123.9(2)
C25' Ni1 P1 156.0(4)
C23' Ni1 P1 87.5(2)
C23 Ni1 P1 90.39(14)
C25 Ni1 P1 158.48(18)
C24 Ni1 C1 109.71(17)
C24' Ni1 C1 119.3(3)
C25' Ni1 C1 81.6(3)
C23' Ni1 C1 120.6(3)
C23 Ni1 C1 148.05(17)
C25 Ni1 C1 92.2(2)
P1 Ni1 C1 102.58(9)
C24 Ni1 C2 116.76(17)
C24' Ni1 C2 104.5(2)
C25' Ni1 C2 86.2(4)
C23' Ni1 C2 143.2(2)
C23 Ni1 C2 117.81(17)
C25 Ni1 C2 79.6(2)
P1 Ni1 C2 117.63(8)
C1 Ni1 C2 81.95(12)
C24 Ni1 W1 139.40(15)
C24' Ni1 W1 136.7(2)
C25' Ni1 W1 100.0(3)
C23' Ni1 W1 164.5(3)
C23 Ni1 W1 161.63(16)
C25 Ni1 W1 102.28(18)
P1 Ni1 W1 99.21(3)
C1 Ni1 W1 44.43(8)
C2 Ni1 W1 43.81(8)
C17 P1 C11 105.86(14)
C17 P1 C10 101.58(14)
C11 P1 C10 100.90(16)
C17 P1 Ni1 115.64(10)
C11 P1 Ni1 107.81(10)
C10 P1 Ni1 123.05(11)
O1 C1 W1 171.2(3)
O1 C1 Ni1 108.3(3)
W1 C1 Ni1 80.29(11)
O2 C2 W1 171.2(3)
O2 C2 Ni1 110.6(3)
W1 C2 Ni1 77.32(12)
O3 C3 W1 178.1(3)
C5 C4 C8 106.4(3)
C5 C4 C9 126.2(3)
C8 C4 C9 127.1(3)
C5 C4 W1 71.41(17)
C8 C4 W1 71.51(17)
C9 C4 W1 126.7(2)
C6 C5 C4 108.9(3)
C6 C5 W1 71.70(18)
C4 C5 W1 73.87(17)
C6 C5 H5A 125.4
C4 C5 H5A 125.4
W1 C5 H5A 125.4
C7 C6 C5 108.0(3)
C7 C6 W1 72.7(2)
C5 C6 W1 73.19(19)
C7 C6 H6A 125.8
C5 C6 H6A 125.8
W1 C6 H6A 125.8
C6 C7 C8 107.9(3)
C6 C7 W1 72.39(19)
C8 C7 W1 73.28(18)
C6 C7 H7A 125.9
C8 C7 H7A 125.9
W1 C7 H7A 125.9
C7 C8 C4 108.8(3)
C7 C8 W1 71.69(18)
C4 C8 W1 73.58(17)
C7 C8 H8A 125.5
C4 C8 H8A 125.5
W1 C8 H8A 125.5
C4 C9 C10 115.2(3)
C4 C9 H9A 108.5
C10 C9 H9A 108.5
C4 C9 H9B 108.5
C10 C9 H9B 108.5
H9A C9 H9B 107.5
C9 C10 P1 112.6(2)
C9 C10 H10A 109.1
P1 C10 H10A 109.1
C9 C10 H10B 109.1
P1 C10 H10B 109.1
H10A C10 H10B 107.8
C16 C11 C12 118.4(3)
C16 C11 P1 123.4(2)
C12 C11 P1 117.8(3)
C11 C12 C13 119.7(4)
C11 C12 H12A 120.2
C13 C12 H12A 120.2
C14 C13 C12 120.5(4)
C14 C13 H13A 119.7
C12 C13 H13A 119.7
C15 C14 C13 119.9(4)
C15 C14 H14A 120.0
C13 C14 H14A 120.0
C14 C15 C16 120.2(4)
C14 C15 H15A 119.9
C16 C15 H15A 119.9
C15 C16 C11 121.3(3)
C15 C16 H16A 119.3
C11 C16 H16A 119.3
C22 C17 C18 118.5(3)
C22 C17 P1 119.5(2)
C18 C17 P1 121.9(2)
C19 C18 C17 120.3(3)
C19 C18 H18A 119.8
C17 C18 H18A 119.8
C20 C19 C18 120.7(3)
C20 C19 H19A 119.6
C18 C19 H19A 119.6
C21 C20 C19 119.6(3)
C21 C20 H20A 120.2
C19 C20 H20A 120.2
C20 C21 C22 120.8(3)
C20 C21 H21A 119.6
C22 C21 H21A 119.6
C17 C22 C21 120.1(3)
C17 C22 H22A 119.9
C21 C22 H22A 119.9
C24 C23 Ni1 67.8(3)
C24 C23 H23A 116.9
Ni1 C23 H23A 116.9
C24 C23 H23B 116.9
Ni1 C23 H23B 116.9
H23A C23 H23B 113.9
C25 C24 C23 115.6(5)
C25 C24 C26 121.3(5)
C23 C24 C26 122.6(4)
C25 C24 Ni1 73.4(4)
C23 C24 Ni1 72.1(3)
C26 C24 Ni1 116.7(4)
C24 C25 Ni1 66.9(4)
C24 C25 H25A 117.0
Ni1 C25 H25A 117.0
C24 C25 H25B 117.0
Ni1 C25 H25B 117.0
H25A C25 H25B 114.0
C24' C23' Ni1 69.1(5)
C24' C23' H23C 116.8
Ni1 C23' H23C 116.8
C24' C23' H23D 116.8
Ni1 C23' H23D 116.8
H23C C23' H23D 113.8
C25' C24' C23' 115.1(6)
C25' C24' C26' 121.5(6)
C23' C24' C26' 121.9(6)
C25' C24' Ni1 70.5(6)
C23' C24' Ni1 70.8(5)
C26' C24' Ni1 116.5(7)
C24' C25' Ni1 69.3(6)
C24' C25' H25C 116.7
Ni1 C25' H25C 116.7
C24' C25' H25D 116.7
Ni1 C25' H25D 116.7
H25C C25' H25D 113.7
C24' C26' H26D 109.5
C24' C26' H26E 109.5
H26D C26' H26E 109.5
C24' C26' H26F 109.5
H26D C26' H26F 109.5
H26E C26' H26F 109.5

loop_
_geom_bond_atom_site_label_1
_geom_bond_atom_site_label_2
_geom_bond_distance
W1 C3 1.941(3)
W1 C2 1.950(3)
W1 C1 1.951(3)
W1 C6 2.337(3)
W1 C7 2.341(3)
W1 C5 2.357(3)
W1 C8 2.361(3)
W1 C4 2.388(3)
W1 Ni1 2.7478(4)
Ni1 C24 2.015(6)
Ni1 C24' 2.028(10)
Ni1 C25' 2.045(13)
Ni1 C23' 2.050(8)
Ni1 C23 2.072(5)
Ni1 C25 2.100(8)
Ni1 P1 2.1879(8)
Ni1 C1 2.291(3)
Ni1 C2 2.411(3)
P1 C17 1.819(3)
P1 C11 1.825(3)
P1 C10 1.835(3)
O1 C1 1.178(4)
O2 C2 1.170(4)
O3 C3 1.165(4)
C4 C5 1.416(5)
C4 C8 1.425(4)
C4 C9 1.494(4)
C5 C6 1.416(5)
C5 H5A 1.0000
C6 C7 1.404(5)
C6 H6A 1.0000
C7 C8 1.415(5)
C7 H7A 1.0000
C8 H8A 1.0000
C9 C10 1.530(5)
C9 H9A 0.9900
C9 H9B 0.9900
C10 H10A 0.9900
C10 H10B 0.9900
C11 C16 1.387(5)
C11 C12 1.393(5)
C12 C13 1.404(6)
C12 H12A 0.9500
C13 C14 1.376(7)
C13 H13A 0.9500
C14 C15 1.364(5)
C14 H14A 0.9500
C15 C16 1.385(5)
C15 H15A 0.9500
C16 H16A 0.9500
C17 C22 1.387(4)
C17 C18 1.398(4)
C18 C19 1.377(4)
C18 H18A 0.9500
C19 C20 1.375(5)
C19 H19A 0.9500
C20 C21 1.365(6)
C20 H20A 0.9500
C21 C22 1.390(5)
C21 H21A 0.9500
C22 H22A 0.9500
C23 C24 1.402(6)
C23 H23A 0.9900
C23 H23B 0.9900
C24 C25 1.400(6)
C24 C26 1.511(7)
C25 H25A 0.9900
C25 H25B 0.9900
C26 H26A 0.9800
C26 H26B 0.9800
C26 H26C 0.9800
C23' C24' 1.401(7)
C23' H23C 0.9900
C23' H23D 0.9900
C24' C25' 1.400(7)
C24' C26' 1.511(7)
C25' H25C 0.9900
C25' H25D 0.9900
C26' H26D 0.9800
C26' H26E 0.9800
C26' H26F 0.9800

loop_
_geom_torsion_atom_site_label_1
_geom_torsion_atom_site_label_2
_geom_torsion_atom_site_label_3
_geom_torsion_atom_site_label_4
_geom_torsion
C3 W1 Ni1 C24 3.6(2)
C2 W1 Ni1 C24 77.5(3)
C1 W1 Ni1 C24 -63.3(3)
C6 W1 Ni1 C24 147.8(3)
C7 W1 Ni1 C24 -137.0(3)
C5 W1 Ni1 C24 153.9(2)
C8 W1 Ni1 C24 -141.4(3)
C4 W1 Ni1 C24 -173.7(2)
C3 W1 Ni1 C24' -19.3(4)
C2 W1 Ni1 C24' 54.5(4)
C1 W1 Ni1 C24' -86.2(4)
C6 W1 Ni1 C24' 124.9(4)
C7 W1 Ni1 C24' -160.0(4)
C5 W1 Ni1 C24' 130.9(4)
C8 W1 Ni1 C24' -164.4(4)
C4 W1 Ni1 C24' 163.4(4)
C3 W1 Ni1 C25' -0.1(4)
C2 W1 Ni1 C25' 73.7(4)
C1 W1 Ni1 C25' -67.0(4)
C6 W1 Ni1 C25' 144.1(4)
C7 W1 Ni1 C25' -140.8(4)
C5 W1 Ni1 C25' 150.1(4)
C8 W1 Ni1 C25' -145.2(4)
C4 W1 Ni1 C25' -177.4(4)
C3 W1 Ni1 C23' 50.8(7)
C2 W1 Ni1 C23' 124.6(7)
C1 W1 Ni1 C23' -16.1(7)
C6 W1 Ni1 C23' -165.0(8)
C7 W1 Ni1 C23' -89.9(8)
C5 W1 Ni1 C23' -159.0(7)
C8 W1 Ni1 C23' -94.3(7)
C4 W1 Ni1 C23' -126.5(7)
C3 W1 Ni1 C23 -73.8(5)
C2 W1 Ni1 C23 0.0(5)
C1 W1 Ni1 C23 -140.7(5)
C6 W1 Ni1 C23 70.4(5)
C7 W1 Ni1 C23 145.5(5)
C5 W1 Ni1 C23 76.4(5)
C8 W1 Ni1 C23 141.1(5)
C4 W1 Ni1 C23 108.9(5)
C3 W1 Ni1 C25 -13.5(2)
C2 W1 Ni1 C25 60.4(2)
C1 W1 Ni1 C25 -80.4(2)
C6 W1 Ni1 C25 130.7(3)
C7 W1 Ni1 C25 -154.1(3)
C5 W1 Ni1 C25 136.8(2)
C8 W1 Ni1 C25 -158.6(2)
C4 W1 Ni1 C25 169.2(2)
C3 W1 Ni1 P1 165.52(10)
C2 W1 Ni1 P1 -120.63(11)
C1 W1 Ni1 P1 98.62(13)
C6 W1 Ni1 P1 -50.27(19)
C7 W1 Ni1 P1 24.9(2)
C5 W1 Ni1 P1 -44.23(9)
C8 W1 Ni1 P1 20.45(9)
C4 W1 Ni1 P1 -11.78(8)
C3 W1 Ni1 C1 66.90(15)
C2 W1 Ni1 C1 140.75(16)
C6 W1 Ni1 C1 -148.9(2)
C7 W1 Ni1 C1 -73.7(2)
C5 W1 Ni1 C1 -142.84(15)
C8 W1 Ni1 C1 -78.17(15)
C4 W1 Ni1 C1 -110.39(14)
C3 W1 Ni1 C2 -73.85(14)
C1 W1 Ni1 C2 -140.75(16)
C6 W1 Ni1 C2 70.4(2)
C7 W1 Ni1 C2 145.5(2)
C5 W1 Ni1 C2 76.41(14)
C8 W1 Ni1 C2 141.08(14)
C4 W1 Ni1 C2 108.86(13)
C24 Ni1 P1 C17 -81.1(2)
C24' Ni1 P1 C17 -63.7(3)
C25' Ni1 P1 C17 -104.7(7)
C23' Ni1 P1 C17 -81.8(3)
C23 Ni1 P1 C17 -51.99(19)
C25 Ni1 P1 C17 -70.4(5)
C1 Ni1 P1 C17 157.45(14)
C2 Ni1 P1 C17 70.03(14)
W1 Ni1 P1 C17 112.28(11)
C24 Ni1 P1 C11 37.1(2)
C24' Ni1 P1 C11 54.5(3)
C25' Ni1 P1 C11 13.5(7)
C23' Ni1 P1 C11 36.4(3)
C23 Ni1 P1 C11 66.22(19)
C25 Ni1 P1 C11 47.8(5)
C1 Ni1 P1 C11 -84.35(14)
C2 Ni1 P1 C11 -171.76(14)
W1 Ni1 P1 C11 -129.52(11)
C24 Ni1 P1 C10 153.6(2)
C24' Ni1 P1 C10 171.0(3)
C25' Ni1 P1 C10 129.9(7)
C23' Ni1 P1 C10 152.9(3)
C23 Ni1 P1 C10 -177.3(2)
C25 Ni1 P1 C10 164.3(5)
C1 Ni1 P1 C10 32.14(16)
C2 Ni1 P1 C10 -55.27(17)
W1 Ni1 P1 C10 -13.02(14)
C3 W1 C1 O1 74(2)
C2 W1 C1 O1 158(2)
C6 W1 C1 O1 -17(2)
C7 W1 C1 O1 -18(2)
C5 W1 C1 O1 -84(2)
C8 W1 C1 O1 -50(2)
C4 W1 C1 O1 -82(2)
Ni1 W1 C1 O1 -168(2)
C3 W1 C1 Ni1 -117.75(12)
C2 W1 C1 Ni1 -34.01(14)
C6 W1 C1 Ni1 151.13(19)
C7 W1 C1 Ni1 149.70(10)
C5 W1 C1 Ni1 83.6(2)
C8 W1 C1 Ni1 117.97(10)
C4 W1 C1 Ni1 86.00(12)
C24 Ni1 C1 O1 -40.1(3)
C24' Ni1 C1 O1 -53.6(4)
C25' Ni1 C1 O1 -68.3(5)
C23' Ni1 C1 O1 -6.9(4)
C23 Ni1 C1 O1 -24.1(5)
C25 Ni1 C1 O1 -76.5(3)
P1 Ni1 C1 O1 87.7(3)
C2 Ni1 C1 O1 -155.7(3)
W1 Ni1 C1 O1 178.0(3)
C24 Ni1 C1 W1 141.87(17)
C24' Ni1 C1 W1 128.4(3)
C25' Ni1 C1 W1 113.6(4)
C23' Ni1 C1 W1 175.1(2)
C23 Ni1 C1 W1 157.8(3)
C25 Ni1 C1 W1 105.4(2)
P1 Ni1 C1 W1 -90.38(9)
C2 Ni1 C1 W1 26.26(11)
C3 W1 C2 O2 -93(2)
C1 W1 C2 O2 -174(2)
C6 W1 C2 O2 3(2)
C7 W1 C2 O2 0(2)
C5 W1 C2 O2 35(2)
C8 W1 C2 O2 62(2)
C4 W1 C2 O2 65(2)
Ni1 W1 C2 O2 154(2)
C3 W1 C2 Ni1 113.37(11)
C1 W1 C2 Ni1 32.49(13)
C6 W1 C2 Ni1 -150.39(10)
C7 W1 C2 Ni1 -153.16(16)
C5 W1 C2 Ni1 -118.31(10)
C8 W1 C2 Ni1 -91.6(2)
C4 W1 C2 Ni1 -88.27(11)
C24 Ni1 C2 O2 49.6(3)
C24' Ni1 C2 O2 39.4(4)
C25' Ni1 C2 O2 75.5(4)
C23' Ni1 C2 O2 25.7(5)
C23 Ni1 C2 O2 4.2(3)
C25 Ni1 C2 O2 63.9(3)
P1 Ni1 C2 O2 -102.3(2)
C1 Ni1 C2 O2 157.6(3)
W1 Ni1 C2 O2 -175.8(3)
C24 Ni1 C2 W1 -134.64(18)
C24' Ni1 C2 W1 -144.8(3)
C25' Ni1 C2 W1 -108.7(3)
C23' Ni1 C2 W1 -158.5(4)
C23 Ni1 C2 W1 -179.99(16)
C25 Ni1 C2 W1 -120.3(2)
P1 Ni1 C2 W1 73.47(10)
C1 Ni1 C2 W1 -26.57(11)
C2 W1 C3 O3 163(8)
C1 W1 C3 O3 -92(8)
C6 W1 C3 O3 56(8)
C7 W1 C3 O3 21(8)
C5 W1 C3 O3 73(8)
C8 W1 C3 O3 0(8)
C4 W1 C3 O3 33(9)
Ni1 W1 C3 O3 -141(8)
C3 W1 C4 C5 64.2(3)
C2 W1 C4 C5 -61.4(2)
C1 W1 C4 C5 -177.7(2)
C6 W1 C4 C5 37.1(2)
C7 W1 C4 C5 78.3(2)
C8 W1 C4 C5 115.3(3)
Ni1 W1 C4 C5 -121.51(19)
C3 W1 C4 C8 -51.1(3)
C2 W1 C4 C8 -176.7(2)
C1 W1 C4 C8 67.0(2)
C6 W1 C4 C8 -78.2(2)
C7 W1 C4 C8 -37.0(2)
C5 W1 C4 C8 -115.3(3)
Ni1 W1 C4 C8 123.19(18)
C3 W1 C4 C9 -174.1(3)
C2 W1 C4 C9 60.3(3)
C1 W1 C4 C9 -55.9(3)
C6 W1 C4 C9 158.8(3)
C7 W1 C4 C9 -159.9(3)
C5 W1 C4 C9 121.7(3)
C8 W1 C4 C9 -123.0(4)
Ni1 W1 C4 C9 0.2(3)
C8 C4 C5 C6 -0.2(3)
C9 C4 C5 C6 174.1(3)
W1 C4 C5 C6 -63.6(2)
C8 C4 C5 W1 63.4(2)
C9 C4 C5 W1 -122.3(3)
C3 W1 C5 C6 -31.9(3)
C2 W1 C5 C6 -118.4(2)
C1 W1 C5 C6 120.8(3)
C7 W1 C5 C6 37.5(2)
C8 W1 C5 C6 79.1(2)
C4 W1 C5 C6 116.8(3)
Ni1 W1 C5 C6 -174.75(19)
C3 W1 C5 C4 -148.69(19)
C2 W1 C5 C4 124.8(2)
C1 W1 C5 C4 3.9(3)
C6 W1 C5 C4 -116.8(3)
C7 W1 C5 C4 -79.4(2)
C8 W1 C5 C4 -37.75(18)
Ni1 W1 C5 C4 68.41(19)
C4 C5 C6 C7 0.1(4)
W1 C5 C6 C7 -64.8(2)
C4 C5 C6 W1 65.0(2)
C3 W1 C6 C7 -89.1(2)
C2 W1 C6 C7 -177.1(2)
C1 W1 C6 C7 -2.3(4)
C5 W1 C6 C7 115.6(3)
C8 W1 C6 C7 37.62(19)
C4 W1 C6 C7 78.9(2)
Ni1 W1 C6 C7 125.1(2)
C3 W1 C6 C5 155.4(2)
C2 W1 C6 C5 67.3(2)
C1 W1 C6 C5 -117.9(3)
C7 W1 C6 C5 -115.6(3)
C8 W1 C6 C5 -78.0(2)
C4 W1 C6 C5 -36.65(19)
Ni1 W1 C6 C5 9.5(3)
C5 C6 C7 C8 0.0(4)
W1 C6 C7 C8 -65.2(2)
C5 C6 C7 W1 65.2(2)
C3 W1 C7 C6 94.9(2)
C2 W1 C7 C6 4.6(3)
C1 W1 C7 C6 178.7(2)
C5 W1 C7 C6 -37.7(2)
C8 W1 C7 C6 -115.6(3)
C4 W1 C7 C6 -78.7(2)
Ni1 W1 C7 C6 -122.5(2)
C3 W1 C7 C8 -149.5(2)
C2 W1 C7 C8 120.2(2)
C1 W1 C7 C8 -65.8(2)
C6 W1 C7 C8 115.6(3)
C5 W1 C7 C8 77.9(2)
C4 W1 C7 C8 36.83(19)
Ni1 W1 C7 C8 -6.9(3)
C6 C7 C8 C4 -0.1(4)
W1 C7 C8 C4 -64.7(2)
C6 C7 C8 W1 64.6(2)
C5 C4 C8 C7 0.2(3)
C9 C4 C8 C7 -174.0(3)
W1 C4 C8 C7 63.5(2)
C5 C4 C8 W1 -63.3(2)
C9 C4 C8 W1 122.5(3)
C3 W1 C8 C7 37.8(3)
C2 W1 C8 C7 -111.4(3)
C1 W1 C8 C7 122.3(2)
C6 W1 C8 C7 -37.5(2)
C5 W1 C8 C7 -79.2(2)
C4 W1 C8 C7 -116.8(3)
Ni1 W1 C8 C7 176.27(18)
C3 W1 C8 C4 154.64(19)
C2 W1 C8 C4 5.4(3)
C1 W1 C8 C4 -120.9(2)
C6 W1 C8 C4 79.3(2)
C7 W1 C8 C4 116.8(3)
C5 W1 C8 C4 37.55(19)
Ni1 W1 C8 C4 -66.9(2)
C5 C4 C9 C10 140.5(3)
C8 C4 C9 C10 -46.3(4)
W1 C4 C9 C10 47.5(4)
C4 C9 C10 P1 -82.7(3)
C17 P1 C10 C9 -67.9(2)
C11 P1 C10 C9 -176.7(2)
Ni1 P1 C10 C9 63.5(2)
C17 P1 C11 C16 19.4(3)
C10 P1 C11 C16 124.9(3)
Ni1 P1 C11 C16 -104.9(3)
C17 P1 C11 C12 -168.0(3)
C10 P1 C11 C12 -62.5(3)
Ni1 P1 C11 C12 67.7(3)
C16 C11 C12 C13 0.5(5)
P1 C11 C12 C13 -172.4(3)
C11 C12 C13 C14 0.1(6)
C12 C13 C14 C15 -0.6(6)
C13 C14 C15 C16 0.5(6)
C14 C15 C16 C11 0.2(6)
C12 C11 C16 C15 -0.7(5)
P1 C11 C16 C15 171.8(3)
C11 P1 C17 C22 -134.5(3)
C10 P1 C17 C22 120.5(3)
Ni1 P1 C17 C22 -15.2(3)
C11 P1 C17 C18 49.0(3)
C10 P1 C17 C18 -56.0(3)
Ni1 P1 C17 C18 168.3(2)
C22 C17 C18 C19 1.1(4)
P1 C17 C18 C19 177.6(2)
C17 C18 C19 C20 -0.4(5)
C18 C19 C20 C21 -0.8(5)
C19 C20 C21 C22 1.3(6)
C18 C17 C22 C21 -0.7(5)
P1 C17 C22 C21 -177.3(3)
C20 C21 C22 C17 -0.5(6)
C24' Ni1 C23 C24 24.3(4)
C25' Ni1 C23 C24 21.8(5)
C23' Ni1 C23 C24 -54.4(5)
C25 Ni1 C23 C24 34.2(3)
P1 Ni1 C23 C24 -138.7(3)
C1 Ni1 C23 C24 -23.7(5)
C2 Ni1 C23 C24 99.4(3)
W1 Ni1 C23 C24 99.4(5)
Ni1 C23 C24 C25 -60.9(5)
Ni1 C23 C24 C26 110.7(6)
C24' Ni1 C24 C25 62.2(11)
C25' Ni1 C24 C25 -21.0(7)
C23' Ni1 C24 C25 175.1(7)
C23 Ni1 C24 C25 124.7(5)
P1 Ni1 C24 C25 173.9(3)
C1 Ni1 C24 C25 -68.4(4)
C2 Ni1 C24 C25 22.4(4)
W1 Ni1 C24 C25 -26.7(5)
C24' Ni1 C24 C23 -62.5(11)
C25' Ni1 C24 C23 -145.7(7)
C23' Ni1 C24 C23 50.4(5)
C25 Ni1 C24 C23 -124.7(5)
P1 Ni1 C24 C23 49.1(3)
C1 Ni1 C24 C23 166.9(3)
C2 Ni1 C24 C23 -102.3(3)
W1 Ni1 C24 C23 -151.5(3)
C24' Ni1 C24 C26 179.3(12)
C25' Ni1 C24 C26 96.2(6)
C23' Ni1 C24 C26 -67.8(5)
C23 Ni1 C24 C26 -118.1(5)
C25 Ni1 C24 C26 117.2(5)
P1 Ni1 C24 C26 -69.0(4)
C1 Ni1 C24 C26 48.8(4)
C2 Ni1 C24 C26 139.6(3)
W1 Ni1 C24 C26 90.4(4)
C23 C24 C25 Ni1 60.2(5)
C26 C24 C25 Ni1 -111.6(6)
C24' Ni1 C25 C24 -24.5(5)
C25' Ni1 C25 C24 81(2)
C23' Ni1 C25 C24 -2.7(4)
C23 Ni1 C25 C24 -34.5(3)
P1 Ni1 C25 C24 -14.8(8)
C1 Ni1 C25 C24 118.9(3)
C2 Ni1 C25 C24 -159.7(4)
W1 Ni1 C25 C24 162.6(3)
C24 Ni1 C23' C24' -22.5(5)
C25' Ni1 C23' C24' -33.2(5)
C23 Ni1 C23' C24' 61.3(6)
C25 Ni1 C23' C24' -19.1(4)
P1 Ni1 C23' C24' 156.5(4)
C1 Ni1 C23' C24' -100.4(5)
C2 Ni1 C23' C24' 20.8(7)
W1 Ni1 C23' C24' -87.3(9)
Ni1 C23' C24' C25' 56.4(9)
Ni1 C23' C24' C26' -109.9(9)
C24 Ni1 C24' C25' -78.1(13)
C23' Ni1 C24' C25' -126.9(8)
C23 Ni1 C24' C25' -176.2(8)
C25 Ni1 C24' C25' 20.1(8)
P1 Ni1 C24' C25' -155.6(6)
C1 Ni1 C24' C25' -23.0(7)
C2 Ni1 C24' C25' 65.8(6)
W1 Ni1 C24' C25' 30.2(8)
C24 Ni1 C24' C23' 48.8(10)
C25' Ni1 C24' C23' 126.9(8)
C23 Ni1 C24' C23' -49.3(5)
C25 Ni1 C24' C23' 147.0(7)
P1 Ni1 C24' C23' -28.7(5)
C1 Ni1 C24' C23' 103.9(4)
C2 Ni1 C24' C23' -167.3(4)
W1 Ni1 C24' C23' 157.1(4)
C24 Ni1 C24' C26' 165.6(13)
C25' Ni1 C24' C26' -116.3(8)
C23' Ni1 C24' C26' 116.8(7)
C23 Ni1 C24' C26' 67.5(6)
C25 Ni1 C24' C26' -96.2(7)
P1 Ni1 C24' C26' 88.1(5)
C1 Ni1 C24' C26' -139.3(5)
C2 Ni1 C24' C26' -50.5(5)
W1 Ni1 C24' C26' -86.1(6)
C23' C24' C25' Ni1 -56.5(8)
C26' C24' C25' Ni1 109.8(9)
C24 Ni1 C25' C24' 24.3(4)
C23' Ni1 C25' C24' 33.2(5)
C23 Ni1 C25' C24' 2.3(5)
C25 Ni1 C25' C24' -58.4(17)
P1 Ni1 C25' C24' 57.6(10)
C1 Ni1 C25' C24' 159.8(6)
C2 Ni1 C25' C24' -117.8(6)
W1 Ni1 C25' C24' -159.5(5)
